data_1576690
loop_
_publ_author_name
'Gilch, Jonas M.'
'Keil, Philip M.'
'Iddrisu, Mustapha'
'Szilv&#xe1;si, Tibor'
'Hadlington, Terrance J.'

_publ_section_title
;
 Cooperative metathesis of H-H/Sn-C<sup>Ar</sup> bonds in
 stannylene-Ni<sup>0</sup> systems.
;
_journal_issue 16
_journal_name_full 'Chemical science'
_journal_page_first 7938
_journal_page_last 7946
_journal_paper_doi 10.1039/d5sc09496h
_journal_volume 17
_journal_year 2026
_chemical_formula_moiety 'C77 H112 N4 Ni2 P2 Si2 Sn2'
_chemical_formula_sum 'C77 H112 N4 Ni2 P2 Si2 Sn2'
_chemical_formula_weight 1566.62
_space_group_crystal_system monoclinic
_space_group_IT_number 14
_space_group_name_Hall '-P 2ybc'
_space_group_name_H-M_alt 'P 1 21/c 1'
_atom_sites_solution_hydrogens geom
_audit_creation_method SHELXL-2018/3
_audit_update_record
;
2025-10-01 deposited with the CCDC.	2026-02-25 downloaded from the CCDC.
;
_cell_angle_alpha 90
_cell_angle_beta 97.22(3)
_cell_angle_gamma 90
_cell_formula_units_Z 4
_cell_length_a 16.051(3)
_cell_length_b 26.835(5)
_cell_length_c 19.363(4)
_cell_measurement_reflns_used 2000
_cell_measurement_temperature 150(2)
_cell_measurement_theta_max 32.50
_cell_measurement_theta_min 1.92
_cell_volume 8274(3)
_computing_structure_refinement 'SHELXL-2018/3 (Sheldrick, 2018)'
_computing_structure_solution 'SHELXT 2018/2 (Sheldrick, 2018)'
_diffrn_ambient_temperature 150(2)
_diffrn_detector Pilatus300K
_diffrn_detector_area_resol_mean 5.81
_diffrn_measured_fraction_theta_full 0.999
_diffrn_measured_fraction_theta_max 0.999
_diffrn_measurement_device_type 'STOE StadiVari'
_diffrn_measurement_method '\w scans'
_diffrn_radiation_collimation '0.6 mm diameter'
_diffrn_radiation_monochromator 'Graded multilayer mirror'
_diffrn_radiation_type 'Mo K\a'
_diffrn_radiation_wavelength 0.71073
_diffrn_reflns_av_R_equivalents 0.0611
_diffrn_reflns_av_unetI/netI 0.0423
_diffrn_reflns_Laue_measured_fraction_full 0.999
_diffrn_reflns_Laue_measured_fraction_max 0.999
_diffrn_reflns_limit_h_max 19
_diffrn_reflns_limit_h_min -19
_diffrn_reflns_limit_k_max 32
_diffrn_reflns_limit_k_min -33
_diffrn_reflns_limit_l_max 23
_diffrn_reflns_limit_l_min -23
_diffrn_reflns_number 106166
_diffrn_reflns_point_group_measured_fraction_full 0.999
_diffrn_reflns_point_group_measured_fraction_max 0.999
_diffrn_reflns_theta_full 25.242
_diffrn_reflns_theta_max 26.000
_diffrn_reflns_theta_min 2.120
_diffrn_source 'Genix 3D HF Mo'
_diffrn_source_current 1.000
_diffrn_source_power 0.050
_diffrn_source_voltage 50
_exptl_absorpt_coefficient_mu 1.152
_exptl_absorpt_correction_T_max 1.000
_exptl_absorpt_correction_T_min 0.767
_exptl_absorpt_correction_type multi-scan
_exptl_absorpt_process_details 'STOE X-AREA 1.76'
_exptl_crystal_colour purple
_exptl_crystal_density_diffrn 1.258
_exptl_crystal_description block
_exptl_crystal_F_000 3264
_exptl_crystal_size_max 0.23
_exptl_crystal_size_mid 0.15
_exptl_crystal_size_min 0.13
_refine_diff_density_max 1.163
_refine_diff_density_min -1.172
_refine_diff_density_rms 0.121
_refine_ls_extinction_method none
_refine_ls_goodness_of_fit_ref 1.084
_refine_ls_hydrogen_treatment constr
_refine_ls_matrix_type full
_refine_ls_number_parameters 848
_refine_ls_number_reflns 16230
_refine_ls_number_restraints 6
_refine_ls_restrained_S_all 1.136
_refine_ls_R_factor_all 0.0825
_refine_ls_R_factor_gt 0.0618
_refine_ls_shift/su_max 0.001
_refine_ls_shift/su_mean 0.000
_refine_ls_structure_factor_coef Fsqd
_refine_ls_weighting_details 'w=1/[\s^2^(Fo^2^)+(0.0552P)^2^+47.6890P] where P=(Fo^2^+2Fc^2^)/3'
_refine_ls_weighting_scheme calc
_refine_ls_wR_factor_gt 0.1551
_refine_ls_wR_factor_ref 0.1656
_reflns_Friedel_coverage 0.000
_reflns_number_gt 12476
_reflns_number_total 16230
_reflns_threshold_expression 'I > 2\s(I)'
_cod_data_source_file d5sc09496h2.cif
_cod_data_source_block 7
_cod_depositor_comments 'Adding full bibliography for 1576689--1576698.cif.'
_cod_original_sg_symbol_H-M 'P 21/c'
_cod_database_code 1576690
_shelx_shelxl_version_number 2018/3
_shelx_space_group_comment
;
The symmetry employed for this shelxl refinement is uniquely defined
by the following loop, which should always be used as a source of
symmetry information in preference to the above space-group names.
They are only intended as comments.
;

loop_
_space_group_symop_operation_xyz
'x, y, z'
'-x, y+1/2, -z+1/2'
'-x, -y, -z'
'x, -y-1/2, z-1/2'

loop_
_atom_site_label
_atom_site_type_symbol
_atom_site_fract_x
_atom_site_fract_y
_atom_site_fract_z
_atom_site_U_iso_or_equiv
_atom_site_adp_type
_atom_site_occupancy
_atom_site_site_symmetry_order
_atom_site_calc_flag
_atom_site_refinement_flags_posn
_atom_site_refinement_flags_adp
_atom_site_refinement_flags_occupancy
_atom_site_disorder_assembly
_atom_site_disorder_group
Sn1 Sn 0.62642(9) 0.52061(5) 0.34877(7) 0.0180(3) Uani 0.680(5) 1 d . . P A 1
Sn2 Sn 0.70772(4) 0.45420(2) 0.21920(3) 0.0238(4) Uani 0.680(5) 1 d . U P A 1
P1 P 0.69868(9) 0.61572(6) 0.29718(8) 0.0281(3) Uani 1 1 d . . . . .
P2 P 0.83539(9) 0.54368(6) 0.20408(7) 0.0275(3) Uani 1 1 d . . . . .
Si2 Si 0.90557(9) 0.45615(6) 0.30130(8) 0.0295(3) Uani 1 1 d . . . . .
Si1 Si 0.49825(10) 0.60637(7) 0.25459(9) 0.0341(4) Uani 1 1 d . . . . .
N1 N 0.5135(3) 0.55705(18) 0.3138(2) 0.0303(10) Uani 1 1 d . . . . .
N2 N 0.8227(3) 0.41927(18) 0.2636(2) 0.0305(10) Uani 1 1 d . . . . .
N3 N 0.8376(3) 0.71666(19) 0.1902(3) 0.0350(11) Uani 1 1 d . . . . .
N4 N 0.9529(3) 0.68899(18) 0.2449(2) 0.0314(11) Uani 1 1 d . . . . .
C26 C 0.4427(3) 0.5385(2) 0.3458(3) 0.0303(12) Uani 1 1 d . . . . .
C6 C 0.7860(4) 0.3320(2) 0.2852(3) 0.0365(14) Uani 1 1 d . . . . .
C1 C 0.8251(3) 0.3680(2) 0.2461(3) 0.0314(13) Uani 1 1 d . . . . .
C66 C 1.0156(3) 0.6594(2) 0.2879(3) 0.0329(13) Uani 1 1 d . . . . .
C51 C 0.8698(3) 0.6757(2) 0.2270(3) 0.0284(12) Uani 1 1 d . . . . .
C31 C 0.4218(4) 0.5589(2) 0.4086(3) 0.0375(14) Uani 1 1 d . . . . .
C19 C 0.9295(3) 0.5065(2) 0.2378(3) 0.0319(13) Uani 1 1 d . . . . .
H19A H 0.972809 0.529122 0.261373 0.038 Uiso 1 1 calc R U . . .
H19B H 0.952810 0.490794 0.198182 0.038 Uiso 1 1 calc R U . . .
C27 C 0.3934(3) 0.4989(2) 0.3130(3) 0.0361(14) Uani 1 1 d . . . . .
C53 C 0.9708(4) 0.7354(2) 0.2206(3) 0.0377(14) Uani 1 1 d . . . . .
H53 H 1.023623 0.751897 0.227271 0.045 Uiso 1 1 calc R U . . .
C20 C 0.8197(4) 0.5279(2) 0.1107(3) 0.0345(13) Uani 1 1 d . . . . .
C16 C 0.8767(4) 0.4926(2) 0.3791(3) 0.0340(13) Uani 1 1 d . . . . .
H16 H 0.828335 0.514020 0.359960 0.041 Uiso 1 1 calc R U . . .
C52 C 0.8988(4) 0.7532(3) 0.1854(3) 0.0405(15) Uani 1 1 d . . . . .
H52 H 0.891256 0.784287 0.162082 0.049 Uiso 1 1 calc R U . . .
C54 C 0.7494(3) 0.7256(2) 0.1677(3) 0.0335(13) Uani 1 1 d . . . . .
C35 C 0.4762(4) 0.5967(3) 0.4518(3) 0.0422(15) Uani 1 1 d . . . . .
H35 H 0.517261 0.610601 0.422123 0.051 Uiso 1 1 calc R U . . .
C21 C 0.8857(4) 0.5302(3) 0.0708(3) 0.0437(16) Uani 1 1 d . . . . .
H21 H 0.940125 0.539019 0.092451 0.052 Uiso 1 1 calc R U . . .
C2 C 0.8633(4) 0.3513(2) 0.1881(3) 0.0370(14) Uani 1 1 d . . . . .
C32 C 0.4184(4) 0.4697(3) 0.2517(3) 0.0414(15) Uani 1 1 d . . . . .
H32 H 0.462505 0.489691 0.232080 0.050 Uiso 1 1 calc R U . . .
C45 C 0.6920(4) 0.6327(2) 0.3878(3) 0.0373(14) Uani 1 1 d . . . . .
C67 C 1.0271(4) 0.6684(2) 0.3606(3) 0.0364(14) Uani 1 1 d . . . . .
C30 C 0.3493(4) 0.5408(3) 0.4343(4) 0.0461(17) Uani 1 1 d . . . . .
H30 H 0.334102 0.554744 0.476049 0.055 Uiso 1 1 calc R U . . .
C71 C 1.0666(3) 0.6263(2) 0.2563(3) 0.0368(14) Uani 1 1 d . . . . .
C17 C 0.8446(5) 0.4631(3) 0.4383(3) 0.0463(16) Uani 1 1 d . . . . .
H17A H 0.890279 0.442602 0.461719 0.069 Uiso 1 1 calc R U . . .
H17B H 0.798187 0.441450 0.419068 0.069 Uiso 1 1 calc R U . . .
H17C H 0.824924 0.486234 0.471807 0.069 Uiso 1 1 calc R U . . .
C50 C 0.7424(4) 0.6082(3) 0.4397(3) 0.0408(15) Uani 1 1 d . . . . .
H50 H 0.775316 0.580720 0.428145 0.049 Uiso 1 1 calc R U . . .
C44 C 0.6018(4) 0.6395(2) 0.2483(3) 0.0365(14) Uani 1 1 d . . . . .
H44A H 0.610186 0.640177 0.198522 0.044 Uiso 1 1 calc R U . . .
H44B H 0.595102 0.674482 0.262801 0.044 Uiso 1 1 calc R U . . .
C13 C 1.0037(4) 0.4160(3) 0.3218(4) 0.0432(16) Uani 1 1 d . . . . .
H13 H 1.004596 0.393306 0.280888 0.052 Uiso 1 1 calc R U . . .
C29 C 0.2997(4) 0.5040(3) 0.4018(4) 0.0494(18) Uani 1 1 d . . . . .
H29 H 0.250903 0.493034 0.420471 0.059 Uiso 1 1 calc R U . . .
C10 C 0.7395(5) 0.3467(3) 0.3461(3) 0.0462(16) Uani 1 1 d . . . . .
H10 H 0.746456 0.383480 0.352504 0.055 Uiso 1 1 calc R U . . .
C59 C 0.7116(4) 0.7017(2) 0.1078(3) 0.0388(15) Uani 1 1 d . . . . .
C68 C 1.0895(4) 0.6408(3) 0.4013(4) 0.0482(17) Uani 1 1 d . . . . .
H68 H 1.098074 0.645336 0.450386 0.058 Uiso 1 1 calc R U . . .
C69 C 1.1382(4) 0.6073(3) 0.3708(4) 0.0482(17) Uani 1 1 d . . . . .
H69 H 1.180098 0.588906 0.399105 0.058 Uiso 1 1 calc R U . . .
C75 C 1.0586(4) 0.6197(3) 0.1772(4) 0.0473(17) Uani 1 1 d . . . . .
H75 H 0.997399 0.619218 0.159298 0.057 Uiso 1 1 calc R U . . .
C22 C 0.8738(5) 0.5200(3) -0.0002(4) 0.0557(19) Uani 1 1 d . . . . .
H22 H 0.920183 0.521299 -0.026079 0.067 Uiso 1 1 calc R U . . .
C5 C 0.7863(4) 0.2817(3) 0.2663(4) 0.0425(16) Uani 1 1 d . . . . .
H5 H 0.760529 0.258149 0.293437 0.051 Uiso 1 1 calc R U . . .
C28 C 0.3216(4) 0.4832(3) 0.3421(4) 0.0474(17) Uani 1 1 d . . . . .
H28 H 0.287483 0.457562 0.319689 0.057 Uiso 1 1 calc R U . . .
C76 C 1.0983(5) 0.6624(3) 0.1417(4) 0.059(2) Uani 1 1 d . . . . .
H76A H 1.158000 0.664784 0.159896 0.089 Uiso 1 1 calc R U . . .
H76B H 1.070076 0.693669 0.150878 0.089 Uiso 1 1 calc R U . . .
H76C H 1.092594 0.656403 0.091414 0.089 Uiso 1 1 calc R U . . .
C41 C 0.4569(4) 0.5840(3) 0.1638(4) 0.0502(18) Uani 1 1 d . . . . .
H41 H 0.407993 0.561817 0.168851 0.060 Uiso 1 1 calc R U . . .
C72 C 0.9753(4) 0.7070(3) 0.3951(3) 0.0440(16) Uani 1 1 d . . . . .
H72 H 0.959968 0.734406 0.360964 0.053 Uiso 1 1 calc R U . . .
C77 C 1.0972(5) 0.5717(3) 0.1540(5) 0.061(2) Uani 1 1 d . . . . .
H77A H 1.088858 0.569762 0.103027 0.092 Uiso 1 1 calc R U . . .
H77B H 1.070071 0.543095 0.173362 0.092 Uiso 1 1 calc R U . . .
H77C H 1.157423 0.571306 0.170562 0.092 Uiso 1 1 calc R U . . .
C46 C 0.6420(4) 0.6723(3) 0.4058(4) 0.0501(18) Uani 1 1 d . . . . .
H46 H 0.605653 0.688835 0.370564 0.060 Uiso 1 1 calc R U . . .
C3 C 0.8611(4) 0.3000(3) 0.1713(4) 0.0458(16) Uani 1 1 d . . . . .
H3 H 0.886873 0.288979 0.132506 0.055 Uiso 1 1 calc R U . . .
C34 C 0.4587(5) 0.4205(3) 0.2766(4) 0.0533(18) Uani 1 1 d . . . . .
H34A H 0.509483 0.427024 0.309034 0.080 Uiso 1 1 calc R U . . .
H34B H 0.473627 0.401677 0.236541 0.080 Uiso 1 1 calc R U . . .
H34C H 0.418996 0.401080 0.300213 0.080 Uiso 1 1 calc R U . . .
C60 C 0.7525(5) 0.7888(3) 0.2678(4) 0.0503(17) Uani 1 1 d . . . . .
H60 H 0.806822 0.771586 0.283651 0.060 Uiso 1 1 calc R U . . .
C43 C 0.5222(5) 0.5518(3) 0.1325(4) 0.063(2) Uani 1 1 d . . . . .
H43A H 0.493808 0.530982 0.095103 0.095 Uiso 1 1 calc R U . . .
H43B H 0.551364 0.530364 0.168849 0.095 Uiso 1 1 calc R U . . .
H43C H 0.563082 0.573404 0.113677 0.095 Uiso 1 1 calc R U . . .
C58 C 0.6269(4) 0.7128(3) 0.0877(4) 0.0499(19) Uani 1 1 d . . . . .
H58 H 0.598122 0.696732 0.047941 0.060 Uiso 1 1 calc R U . . .
C70 C 1.1274(4) 0.5999(3) 0.3001(4) 0.0466(17) Uani 1 1 d . . . . .
H70 H 1.161835 0.576390 0.280477 0.056 Uiso 1 1 calc R U . . .
C55 C 0.7088(4) 0.7600(2) 0.2055(4) 0.0415(15) Uani 1 1 d . . . . .
C36 C 0.5257(5) 0.5716(3) 0.5145(4) 0.0533(18) Uani 1 1 d . . . . .
H36A H 0.486903 0.554954 0.542190 0.080 Uiso 1 1 calc R U . . .
H36B H 0.558069 0.596805 0.543155 0.080 Uiso 1 1 calc R U . . .
H36C H 0.564185 0.547021 0.498567 0.080 Uiso 1 1 calc R U . . .
C57 C 0.5842(4) 0.7463(3) 0.1241(4) 0.053(2) Uani 1 1 d . . . . .
H57 H 0.526620 0.752987 0.109042 0.064 Uiso 1 1 calc R U . . .
C56 C 0.6235(4) 0.7702(3) 0.1817(4) 0.0473(17) Uani 1 1 d . . . . .
H56 H 0.593431 0.793716 0.205676 0.057 Uiso 1 1 calc R U . . .
C4 C 0.8225(4) 0.2653(3) 0.2100(4) 0.0470(17) Uani 1 1 d . . . . .
H4 H 0.821136 0.231036 0.197662 0.056 Uiso 1 1 calc R U . . .
C18 C 0.9451(4) 0.5293(3) 0.4091(4) 0.0508(18) Uani 1 1 d . . . . .
H18A H 0.924031 0.549714 0.445099 0.076 Uiso 1 1 calc R U . . .
H18B H 0.960195 0.550920 0.371774 0.076 Uiso 1 1 calc R U . . .
H18C H 0.994797 0.510763 0.429453 0.076 Uiso 1 1 calc R U . . .
C12 C 0.6463(5) 0.3365(4) 0.3317(4) 0.064(2) Uani 1 1 d . . . . .
H12A H 0.623433 0.352856 0.288182 0.097 Uiso 1 1 calc R U . . .
H12B H 0.618311 0.349627 0.370068 0.097 Uiso 1 1 calc R U . . .
H12C H 0.636783 0.300516 0.327635 0.097 Uiso 1 1 calc R U . . .
C47 C 0.6449(5) 0.6874(3) 0.4736(4) 0.064(2) Uani 1 1 d . . . . .
H47 H 0.610041 0.713968 0.485125 0.077 Uiso 1 1 calc R U . . .
C25 C 0.7410(4) 0.5166(3) 0.0766(3) 0.0486(17) Uani 1 1 d . . . . .
H25 H 0.694236 0.516101 0.102180 0.058 Uiso 1 1 calc R U . . .
C63 C 0.7602(5) 0.6671(3) 0.0661(4) 0.0497(17) Uani 1 1 d . . . . .
H63 H 0.792918 0.643741 0.099484 0.060 Uiso 1 1 calc R U . . .
C49 C 0.7460(5) 0.6230(3) 0.5097(4) 0.057(2) Uani 1 1 d . . . . .
H49 H 0.780003 0.605645 0.545579 0.069 Uiso 1 1 calc R U . . .
C33 C 0.3459(5) 0.4621(3) 0.1924(4) 0.062(2) Uani 1 1 d . . . . .
H33A H 0.301966 0.441670 0.209246 0.093 Uiso 1 1 calc R U . . .
H33B H 0.367131 0.445150 0.153304 0.093 Uiso 1 1 calc R U . . .
H33C H 0.322427 0.494505 0.176942 0.093 Uiso 1 1 calc R U . . .
C37 C 0.4240(6) 0.6408(3) 0.4758(4) 0.063(2) Uani 1 1 d . . . . .
H37A H 0.384463 0.652480 0.436448 0.094 Uiso 1 1 calc R U . . .
H37B H 0.461857 0.668020 0.492639 0.094 Uiso 1 1 calc R U . . .
H37C H 0.392880 0.629596 0.513332 0.094 Uiso 1 1 calc R U . . .
C14 C 1.0029(5) 0.3820(3) 0.3848(5) 0.066(2) Uani 1 1 d . . . . .
H14A H 1.052195 0.360071 0.388783 0.099 Uiso 1 1 calc R U . . .
H14B H 0.951738 0.361698 0.379193 0.099 Uiso 1 1 calc R U . . .
H14C H 1.004424 0.402247 0.427058 0.099 Uiso 1 1 calc R U . . .
C48 C 0.6978(5) 0.6643(4) 0.5250(4) 0.067(2) Uani 1 1 d . . . . .
H48 H 0.701963 0.676455 0.571379 0.080 Uiso 1 1 calc R U . . .
C38 C 0.4210(4) 0.6536(3) 0.2837(4) 0.0516(19) Uani 1 1 d . . . . .
H38 H 0.435950 0.656466 0.335246 0.062 Uiso 1 1 calc R U . . .
C7 C 0.9016(5) 0.3868(3) 0.1398(4) 0.0556(19) Uani 1 1 d . . . . .
H7 H 0.902374 0.420830 0.160829 0.067 Uiso 1 1 calc R U . . .
C24 C 0.7288(5) 0.5057(3) 0.0052(4) 0.065(2) Uani 1 1 d . . . . .
H24 H 0.674664 0.496765 -0.016841 0.077 Uiso 1 1 calc R U . . .
C73 C 0.8945(5) 0.6828(3) 0.4118(4) 0.0565(19) Uani 1 1 d . . . . .
H73A H 0.907864 0.657085 0.447445 0.085 Uiso 1 1 calc R U . . .
H73B H 0.865257 0.667528 0.369563 0.085 Uiso 1 1 calc R U . . .
H73C H 0.858419 0.708128 0.429127 0.085 Uiso 1 1 calc R U . . .
C15 C 1.0858(4) 0.4462(3) 0.3268(6) 0.071(3) Uani 1 1 d . . . . .
H15A H 1.087610 0.469903 0.365451 0.106 Uiso 1 1 calc R U . . .
H15B H 1.088138 0.464378 0.283214 0.106 Uiso 1 1 calc R U . . .
H15C H 1.133870 0.423497 0.334953 0.106 Uiso 1 1 calc R U . . .
C74 C 1.0218(5) 0.7301(3) 0.4615(4) 0.058(2) Uani 1 1 d . . . . .
H74A H 1.027473 0.705173 0.498810 0.086 Uiso 1 1 calc R U . . .
H74B H 0.989900 0.758683 0.475489 0.086 Uiso 1 1 calc R U . . .
H74C H 1.077610 0.741071 0.452502 0.086 Uiso 1 1 calc R U . . .
C64 C 0.8228(5) 0.6958(3) 0.0278(4) 0.067(2) Uani 1 1 d . . . . .
H64A H 0.792465 0.719484 -0.004677 0.100 Uiso 1 1 calc R U . . .
H64B H 0.853975 0.672322 0.001887 0.100 Uiso 1 1 calc R U . . .
H64C H 0.862205 0.713906 0.061598 0.100 Uiso 1 1 calc R U . . .
C40 C 0.3291(4) 0.6372(4) 0.2732(5) 0.073(3) Uani 1 1 d . . . . .
H40A H 0.294570 0.662280 0.292942 0.110 Uiso 1 1 calc R U . . .
H40B H 0.323519 0.605172 0.296522 0.110 Uiso 1 1 calc R U . . .
H40C H 0.310217 0.633568 0.223285 0.110 Uiso 1 1 calc R U . . .
C39 C 0.4283(5) 0.7066(3) 0.2557(5) 0.065(2) Uani 1 1 d . . . . .
H39A H 0.419686 0.705926 0.204652 0.098 Uiso 1 1 calc R U . . .
H39B H 0.484347 0.719815 0.271663 0.098 Uiso 1 1 calc R U . . .
H39C H 0.385724 0.727862 0.272712 0.098 Uiso 1 1 calc R U . . .
C23 C 0.7960(6) 0.5082(3) -0.0329(4) 0.066(2) Uani 1 1 d . . . . .
H23 H 0.788098 0.501717 -0.081516 0.079 Uiso 1 1 calc R U . . .
C42 C 0.4244(6) 0.6251(3) 0.1121(4) 0.069(2) Uani 1 1 d . . . . .
H42A H 0.470721 0.647581 0.104875 0.104 Uiso 1 1 calc R U . . .
H42B H 0.380109 0.644050 0.130843 0.104 Uiso 1 1 calc R U . . .
H42C H 0.401766 0.610014 0.067612 0.104 Uiso 1 1 calc R U . . .
C65 C 0.7033(6) 0.6352(3) 0.0126(4) 0.066(2) Uani 1 1 d . . . . .
H65A H 0.664867 0.615331 0.036926 0.099 Uiso 1 1 calc R U . . .
H65B H 0.738233 0.613045 -0.011823 0.099 Uiso 1 1 calc R U . . .
H65C H 0.670782 0.657225 -0.021076 0.099 Uiso 1 1 calc R U . . .
C9 C 0.9895(6) 0.3739(4) 0.1284(5) 0.084(3) Uani 1 1 d . . . . .
H9A H 0.989548 0.342076 0.103481 0.126 Uiso 1 1 calc R U . . .
H9B H 1.024574 0.371019 0.173405 0.126 Uiso 1 1 calc R U . . .
H9C H 1.011941 0.400095 0.100681 0.126 Uiso 1 1 calc R U . . .
C62 C 0.7725(6) 0.8424(3) 0.2484(6) 0.081(3) Uani 1 1 d . . . . .
H62A H 0.806033 0.842148 0.209477 0.122 Uiso 1 1 calc R U . . .
H62B H 0.804343 0.858887 0.288616 0.122 Uiso 1 1 calc R U . . .
H62C H 0.720077 0.860612 0.234857 0.122 Uiso 1 1 calc R U . . .
C8 C 0.8476(6) 0.3888(3) 0.0697(4) 0.073(3) Uani 1 1 d . . . . .
H8A H 0.870125 0.413921 0.040296 0.109 Uiso 1 1 calc R U . . .
H8B H 0.789926 0.397696 0.076380 0.109 Uiso 1 1 calc R U . . .
H8C H 0.847824 0.356145 0.047091 0.109 Uiso 1 1 calc R U . . .
C11 C 0.7754(6) 0.3222(5) 0.4148(4) 0.092(4) Uani 1 1 d . . . . .
H11A H 0.741942 0.332076 0.451505 0.138 Uiso 1 1 calc R U . . .
H11B H 0.833703 0.332966 0.427384 0.138 Uiso 1 1 calc R U . . .
H11C H 0.773660 0.285883 0.409509 0.138 Uiso 1 1 calc R U . . .
C61 C 0.7008(7) 0.7890(4) 0.3283(5) 0.093(3) Uani 1 1 d . . . . .
H61A H 0.643618 0.800249 0.311951 0.139 Uiso 1 1 calc R U . . .
H61B H 0.726538 0.811639 0.364542 0.139 Uiso 1 1 calc R U . . .
H61C H 0.698850 0.755248 0.347342 0.139 Uiso 1 1 calc R U . . .
Sn1A Sn 0.6298(4) 0.5149(2) 0.3505(3) 0.084(2) Uani 0.320(5) 1 d . . P A 2
Ni1 Ni 0.72972(16) 0.54237(15) 0.26438(16) 0.0160(6) Uani 0.680(5) 1 d . . P A 1
Ni2 Ni 0.81019(16) 0.61683(12) 0.24514(15) 0.0153(6) Uani 0.680(5) 1 d . . P A 1
Ni2A Ni 0.8106(6) 0.6145(4) 0.2428(6) 0.057(3) Uiso 0.320(5) 1 d . . P A 2
Ni1A Ni 0.7294(7) 0.5378(5) 0.2655(6) 0.054(3) Uiso 0.320(5) 1 d . . P A 2
Sn2A Sn 0.7075(6) 0.4525(4) 0.2180(5) 0.253(5) Uiso 0.320(5) 1 d . U P A 2

loop_
_atom_site_aniso_label
_atom_site_aniso_U_11
_atom_site_aniso_U_22
_atom_site_aniso_U_33
_atom_site_aniso_U_23
_atom_site_aniso_U_13
_atom_site_aniso_U_12
Sn1 0.0135(5) 0.0187(4) 0.0222(5) 0.0075(3) 0.0030(4) 0.0020(3)
Sn2 0.0160(4) 0.0233(5) 0.0302(5) -0.0028(2) -0.0047(2) -0.0012(2)
P1 0.0228(7) 0.0282(8) 0.0338(8) -0.0010(6) 0.0053(6) -0.0016(6)
P2 0.0251(7) 0.0303(8) 0.0275(7) -0.0008(6) 0.0046(5) 0.0001(6)
Si2 0.0227(7) 0.0310(9) 0.0335(8) -0.0007(7) -0.0013(6) 0.0001(6)
Si1 0.0256(8) 0.0411(10) 0.0349(8) 0.0105(7) 0.0003(6) -0.0041(7)
N1 0.021(2) 0.036(3) 0.033(2) 0.004(2) 0.0023(19) 0.000(2)
N2 0.026(2) 0.034(3) 0.031(2) 0.002(2) -0.0023(19) 0.000(2)
N3 0.028(2) 0.036(3) 0.039(3) 0.008(2) 0.000(2) -0.001(2)
N4 0.026(2) 0.034(3) 0.035(3) 0.005(2) 0.006(2) 0.000(2)
C26 0.018(2) 0.036(3) 0.037(3) 0.012(3) 0.005(2) 0.004(2)
C6 0.028(3) 0.043(4) 0.035(3) 0.002(3) -0.007(2) 0.000(3)
C1 0.027(3) 0.030(3) 0.035(3) -0.002(2) -0.006(2) -0.002(2)
C66 0.019(3) 0.035(3) 0.044(3) 0.004(3) 0.001(2) -0.005(2)
C51 0.022(3) 0.034(3) 0.029(3) 0.001(2) 0.004(2) -0.001(2)
C31 0.030(3) 0.038(4) 0.045(3) 0.014(3) 0.008(3) 0.005(3)
C19 0.024(3) 0.035(3) 0.037(3) -0.003(3) 0.003(2) 0.000(2)
C27 0.022(3) 0.039(3) 0.045(3) 0.008(3) -0.004(2) 0.000(2)
C53 0.031(3) 0.040(4) 0.042(3) 0.009(3) 0.003(3) -0.008(3)
C20 0.034(3) 0.039(3) 0.030(3) -0.004(3) 0.003(2) 0.005(3)
C16 0.031(3) 0.039(3) 0.031(3) -0.001(3) -0.002(2) 0.000(3)
C52 0.031(3) 0.043(4) 0.048(4) 0.017(3) 0.005(3) -0.007(3)
C54 0.025(3) 0.031(3) 0.043(3) 0.017(3) -0.001(2) -0.005(2)
C35 0.046(4) 0.042(4) 0.041(3) 0.003(3) 0.014(3) 0.003(3)
C21 0.042(4) 0.053(4) 0.036(3) 0.002(3) 0.006(3) -0.002(3)
C2 0.030(3) 0.035(3) 0.046(4) -0.005(3) 0.008(3) -0.003(3)
C32 0.035(3) 0.043(4) 0.043(4) 0.002(3) -0.004(3) -0.007(3)
C45 0.033(3) 0.039(4) 0.040(3) -0.006(3) 0.009(3) -0.010(3)
C67 0.027(3) 0.040(4) 0.042(3) 0.010(3) 0.005(2) -0.007(3)
C30 0.034(3) 0.055(4) 0.053(4) 0.015(3) 0.020(3) 0.016(3)
C71 0.022(3) 0.042(4) 0.048(4) -0.002(3) 0.005(2) -0.002(2)
C17 0.057(4) 0.048(4) 0.034(3) -0.001(3) 0.007(3) -0.002(3)
C50 0.040(3) 0.044(4) 0.039(3) -0.007(3) 0.008(3) -0.015(3)
C44 0.028(3) 0.034(3) 0.047(4) 0.010(3) 0.005(3) 0.001(3)
C13 0.033(3) 0.039(4) 0.056(4) -0.009(3) -0.002(3) 0.006(3)
C29 0.024(3) 0.052(4) 0.074(5) 0.016(4) 0.016(3) 0.001(3)
C10 0.058(4) 0.042(4) 0.039(3) -0.001(3) 0.007(3) -0.013(3)
C59 0.034(3) 0.036(3) 0.046(4) 0.017(3) 0.002(3) -0.006(3)
C68 0.040(4) 0.054(4) 0.049(4) 0.011(3) 0.000(3) -0.003(3)
C69 0.030(3) 0.049(4) 0.063(5) 0.009(3) -0.007(3) 0.008(3)
C75 0.026(3) 0.053(4) 0.062(4) -0.015(4) 0.003(3) 0.001(3)
C22 0.059(5) 0.073(5) 0.036(4) -0.001(4) 0.012(3) 0.014(4)
C5 0.029(3) 0.041(4) 0.054(4) 0.004(3) -0.007(3) 0.002(3)
C28 0.032(3) 0.040(4) 0.069(5) 0.011(3) 0.004(3) -0.003(3)
C76 0.069(5) 0.062(5) 0.048(4) -0.004(4) 0.015(4) 0.005(4)
C41 0.045(4) 0.055(5) 0.048(4) 0.017(3) -0.002(3) -0.006(3)
C72 0.044(4) 0.047(4) 0.040(4) 0.003(3) 0.003(3) -0.001(3)
C77 0.040(4) 0.068(5) 0.080(6) -0.028(4) 0.025(4) -0.011(4)
C46 0.042(4) 0.051(4) 0.058(4) -0.018(4) 0.011(3) -0.005(3)
C3 0.035(3) 0.049(4) 0.054(4) -0.014(3) 0.009(3) 0.006(3)
C34 0.059(4) 0.046(4) 0.052(4) -0.006(3) -0.005(3) -0.001(4)
C60 0.050(4) 0.049(4) 0.051(4) -0.001(3) 0.002(3) 0.013(3)
C43 0.073(5) 0.075(6) 0.045(4) 0.011(4) 0.014(4) 0.004(4)
C58 0.038(4) 0.051(4) 0.057(4) 0.024(4) -0.009(3) -0.015(3)
C70 0.024(3) 0.048(4) 0.068(5) -0.006(3) 0.005(3) 0.006(3)
C55 0.033(3) 0.038(4) 0.054(4) 0.018(3) 0.009(3) 0.005(3)
C36 0.057(4) 0.057(5) 0.046(4) 0.007(3) 0.002(3) -0.007(4)
C57 0.030(3) 0.054(5) 0.075(5) 0.031(4) 0.001(3) 0.005(3)
C56 0.034(3) 0.041(4) 0.067(5) 0.021(3) 0.008(3) 0.005(3)
C4 0.027(3) 0.037(4) 0.074(5) -0.011(3) -0.005(3) 0.002(3)
C18 0.047(4) 0.054(5) 0.049(4) -0.015(3) -0.001(3) -0.013(3)
C12 0.047(4) 0.094(7) 0.052(4) -0.008(4) 0.008(3) 0.018(4)
C47 0.055(5) 0.072(6) 0.067(5) -0.032(5) 0.010(4) -0.003(4)
C25 0.042(4) 0.065(5) 0.037(3) -0.009(3) 0.001(3) 0.005(3)
C63 0.051(4) 0.057(5) 0.039(4) 0.006(3) 0.000(3) -0.001(3)
C49 0.064(5) 0.067(5) 0.042(4) 0.000(4) 0.009(3) -0.029(4)
C33 0.058(5) 0.070(6) 0.052(4) 0.008(4) -0.019(4) -0.011(4)
C37 0.077(6) 0.054(5) 0.061(5) -0.003(4) 0.023(4) 0.011(4)
C14 0.051(4) 0.067(6) 0.077(6) 0.025(5) -0.002(4) 0.020(4)
C48 0.067(5) 0.086(7) 0.050(5) -0.033(4) 0.016(4) -0.024(5)
C38 0.033(3) 0.055(5) 0.069(5) 0.024(4) 0.015(3) 0.011(3)
C7 0.073(5) 0.051(5) 0.047(4) -0.014(3) 0.025(4) -0.010(4)
C24 0.051(4) 0.087(6) 0.049(4) -0.023(4) -0.017(4) 0.017(4)
C73 0.048(4) 0.065(5) 0.057(4) -0.015(4) 0.008(3) -0.007(4)
C15 0.026(3) 0.052(5) 0.131(8) 0.015(5) -0.004(4) 0.005(3)
C74 0.060(5) 0.061(5) 0.050(4) -0.006(4) 0.005(4) -0.015(4)
C64 0.064(5) 0.078(6) 0.060(5) -0.013(4) 0.013(4) -0.010(5)
C40 0.031(4) 0.078(6) 0.113(7) 0.039(6) 0.019(4) 0.013(4)
C39 0.045(4) 0.062(5) 0.092(6) 0.026(5) 0.024(4) 0.018(4)
C23 0.076(6) 0.087(6) 0.032(4) -0.007(4) 0.000(4) 0.026(5)
C42 0.078(6) 0.071(6) 0.051(5) 0.021(4) -0.018(4) -0.002(5)
C65 0.077(6) 0.066(6) 0.052(5) -0.001(4) -0.003(4) -0.012(5)
C9 0.072(6) 0.107(8) 0.080(6) -0.011(6) 0.035(5) -0.031(6)
C62 0.073(6) 0.060(6) 0.106(8) -0.020(5) -0.008(5) 0.001(5)
C8 0.102(7) 0.062(6) 0.058(5) 0.005(4) 0.024(5) 0.000(5)
C11 0.058(5) 0.167(12) 0.049(5) 0.020(6) -0.001(4) -0.002(6)
C61 0.109(8) 0.102(8) 0.071(6) -0.018(6) 0.023(6) 0.001(7)
Sn1A 0.050(3) 0.123(4) 0.078(3) 0.003(3) 0.001(2) -0.015(2)
Ni1 0.0106(8) 0.0169(8) 0.0205(9) 0.0002(5) 0.0024(3) -0.0018(4)
Ni2 0.0091(7) 0.0189(8) 0.0180(8) 0.0003(4) 0.0014(3) -0.0010(4)

loop_
_atom_type_symbol
_atom_type_description
_atom_type_scat_dispersion_real
_atom_type_scat_dispersion_imag
_atom_type_scat_source
C C 0.0033 0.0016 'International Tables Vol C Tables 4.2.6.8 and 6.1.1.4'
H H 0.0000 0.0000 'International Tables Vol C Tables 4.2.6.8 and 6.1.1.4'
N N 0.0061 0.0033 'International Tables Vol C Tables 4.2.6.8 and 6.1.1.4'
Si Si 0.0817 0.0704 'International Tables Vol C Tables 4.2.6.8 and 6.1.1.4'
P P 0.1023 0.0942 'International Tables Vol C Tables 4.2.6.8 and 6.1.1.4'
Ni Ni 0.3393 1.1124 'International Tables Vol C Tables 4.2.6.8 and 6.1.1.4'
Sn Sn -0.6537 1.4246 'International Tables Vol C Tables 4.2.6.8 and 6.1.1.4'

loop_
_geom_angle_atom_site_label_1
_geom_angle_atom_site_label_2
_geom_angle_atom_site_label_3
_geom_angle
_geom_angle_site_symmetry_1
_geom_angle_site_symmetry_3
_geom_angle_publ_flag
N1 Sn1 Ni1 107.05(16) . . ?
N2 Sn2 Ni1 101.17(15) . . ?
C45 P1 C44 105.1(3) . . ?
C45 P1 Ni1 123.8(2) . . ?
C44 P1 Ni1 112.3(2) . . ?
C45 P1 Ni2 126.6(2) . . ?
C44 P1 Ni2 117.0(2) . . ?
Ni1 P1 Ni2 68.78(13) . . ?
C45 P1 Ni2A 127.9(4) . . ?
C44 P1 Ni2A 116.8(4) . . ?
C45 P1 Ni1A 122.2(4) . . ?
C44 P1 Ni1A 112.6(4) . . ?
Ni2A P1 Ni1A 68.6(4) . . ?
C20 P2 C19 103.1(3) . . ?
C20 P2 Ni2A 123.4(4) . . ?
C19 P2 Ni2A 122.8(3) . . ?
C20 P2 Ni2 123.9(2) . . ?
C19 P2 Ni2 122.4(2) . . ?
C20 P2 Ni1 120.2(2) . . ?
C19 P2 Ni1 117.1(2) . . ?
Ni2 P2 Ni1 67.99(13) . . ?
C20 P2 Ni1A 119.6(4) . . ?
C19 P2 Ni1A 114.8(4) . . ?
Ni2A P2 Ni1A 71.2(4) . . ?
N2 Si2 C19 109.8(2) . . ?
N2 Si2 C16 112.0(2) . . ?
C19 Si2 C16 103.7(3) . . ?
N2 Si2 C13 109.4(3) . . ?
C19 Si2 C13 108.0(3) . . ?
C16 Si2 C13 113.7(3) . . ?
N1 Si1 C41 111.9(3) . . ?
N1 Si1 C44 110.1(2) . . ?
C41 Si1 C44 107.2(3) . . ?
N1 Si1 C38 110.6(3) . . ?
C41 Si1 C38 108.6(3) . . ?
C44 Si1 C38 108.3(3) . . ?
C26 N1 Si1 119.1(4) . . ?
C26 N1 Sn1 113.3(3) . . ?
Si1 N1 Sn1 127.6(3) . . ?
C26 N1 Sn1A 111.2(4) . . ?
Si1 N1 Sn1A 129.7(3) . . ?
C1 N2 Si2 127.4(4) . . ?
C1 N2 Sn2A 110.7(4) . . ?
Si2 N2 Sn2A 120.7(4) . . ?
C1 N2 Sn2 112.0(3) . . ?
Si2 N2 Sn2 119.4(3) . . ?
C51 N3 C52 111.9(5) . . ?
C51 N3 C54 125.3(5) . . ?
C52 N3 C54 122.2(5) . . ?
C53 N4 C51 112.7(5) . . ?
C53 N4 C66 122.0(5) . . ?
C51 N4 C66 125.3(5) . . ?
C31 C26 C27 119.6(5) . . ?
C31 C26 N1 121.3(5) . . ?
C27 C26 N1 119.1(5) . . ?
C5 C6 C1 120.1(6) . . ?
C5 C6 C10 118.0(6) . . ?
C1 C6 C10 121.9(6) . . ?
C2 C1 N2 121.7(5) . . ?
C2 C1 C6 118.0(6) . . ?
N2 C1 C6 120.3(5) . . ?
C71 C66 C67 122.2(5) . . ?
C71 C66 N4 119.7(5) . . ?
C67 C66 N4 117.9(5) . . ?
N3 C51 N4 102.2(5) . . ?
N3 C51 Ni2 126.4(4) . . ?
N4 C51 Ni2 131.3(4) . . ?
N3 C51 Ni2A 126.7(5) . . ?
N4 C51 Ni2A 131.0(5) . . ?
C30 C31 C26 117.9(6) . . ?
C30 C31 C35 118.6(6) . . ?
C26 C31 C35 123.4(5) . . ?
P2 C19 Si2 112.8(3) . . ?
P2 C19 H19A 109.0 . . ?
Si2 C19 H19A 109.0 . . ?
P2 C19 H19B 109.0 . . ?
Si2 C19 H19B 109.0 . . ?
H19A C19 H19B 107.8 . . ?
C28 C27 C26 118.7(6) . . ?
C28 C27 C32 118.0(6) . . ?
C26 C27 C32 123.1(5) . . ?
C52 C53 N4 106.8(5) . . ?
C52 C53 H53 126.6 . . ?
N4 C53 H53 126.6 . . ?
C25 C20 C21 117.3(6) . . ?
C25 C20 P2 121.5(5) . . ?
C21 C20 P2 121.0(5) . . ?
C18 C16 C17 110.0(5) . . ?
C18 C16 Si2 113.3(4) . . ?
C17 C16 Si2 117.7(5) . . ?
C18 C16 H16 104.9 . . ?
C17 C16 H16 104.9 . . ?
Si2 C16 H16 104.9 . . ?
C53 C52 N3 106.4(5) . . ?
C53 C52 H52 126.8 . . ?
N3 C52 H52 126.8 . . ?
C55 C54 C59 124.0(6) . . ?
C55 C54 N3 117.1(6) . . ?
C59 C54 N3 118.7(6) . . ?
C31 C35 C36 110.6(6) . . ?
C31 C35 C37 112.3(6) . . ?
C36 C35 C37 110.2(6) . . ?
C31 C35 H35 107.9 . . ?
C36 C35 H35 107.9 . . ?
C37 C35 H35 107.9 . . ?
C20 C21 C22 121.4(6) . . ?
C20 C21 H21 119.3 . . ?
C22 C21 H21 119.3 . . ?
C3 C2 C1 119.4(6) . . ?
C3 C2 C7 118.0(6) . . ?
C1 C2 C7 122.5(6) . . ?
C27 C32 C34 110.1(5) . . ?
C27 C32 C33 113.7(6) . . ?
C34 C32 C33 111.7(6) . . ?
C27 C32 H32 107.0 . . ?
C34 C32 H32 107.0 . . ?
C33 C32 H32 107.0 . . ?
C50 C45 C46 118.8(6) . . ?
C50 C45 P1 118.9(5) . . ?
C46 C45 P1 122.1(5) . . ?
C68 C67 C66 117.5(6) . . ?
C68 C67 C72 119.9(6) . . ?
C66 C67 C72 122.6(5) . . ?
C29 C30 C31 122.9(7) . . ?
C29 C30 H30 118.5 . . ?
C31 C30 H30 118.5 . . ?
C66 C71 C70 117.1(6) . . ?
C66 C71 C75 122.0(6) . . ?
C70 C71 C75 120.8(6) . . ?
C16 C17 H17A 109.5 . . ?
C16 C17 H17B 109.5 . . ?
H17A C17 H17B 109.5 . . ?
C16 C17 H17C 109.5 . . ?
H17A C17 H17C 109.5 . . ?
H17B C17 H17C 109.5 . . ?
C45 C50 C49 121.2(7) . . ?
C45 C50 H50 119.4 . . ?
C49 C50 H50 119.4 . . ?
P1 C44 Si1 119.8(3) . . ?
P1 C44 H44A 107.4 . . ?
Si1 C44 H44A 107.4 . . ?
P1 C44 H44B 107.4 . . ?
Si1 C44 H44B 107.4 . . ?
H44A C44 H44B 106.9 . . ?
C14 C13 C15 110.9(6) . . ?
C14 C13 Si2 114.5(5) . . ?
C15 C13 Si2 113.1(5) . . ?
C14 C13 H13 105.8 . . ?
C15 C13 H13 105.8 . . ?
Si2 C13 H13 105.8 . . ?
C28 C29 C30 119.0(6) . . ?
C28 C29 H29 120.5 . . ?
C30 C29 H29 120.5 . . ?
C12 C10 C6 112.3(6) . . ?
C12 C10 C11 109.8(6) . . ?
C6 C10 C11 113.2(7) . . ?
C12 C10 H10 107.0 . . ?
C6 C10 H10 107.0 . . ?
C11 C10 H10 107.0 . . ?
C54 C59 C58 116.1(7) . . ?
C54 C59 C63 121.8(6) . . ?
C58 C59 C63 122.1(6) . . ?
C69 C68 C67 120.5(7) . . ?
C69 C68 H68 119.8 . . ?
C67 C68 H68 119.8 . . ?
C70 C69 C68 121.1(6) . . ?
C70 C69 H69 119.5 . . ?
C68 C69 H69 119.5 . . ?
C76 C75 C77 107.2(6) . . ?
C76 C75 C71 112.3(6) . . ?
C77 C75 C71 114.0(6) . . ?
C76 C75 H75 107.7 . . ?
C77 C75 H75 107.7 . . ?
C71 C75 H75 107.7 . . ?
C23 C22 C21 120.6(7) . . ?
C23 C22 H22 119.7 . . ?
C21 C22 H22 119.7 . . ?
C4 C5 C6 122.3(7) . . ?
C4 C5 H5 118.9 . . ?
C6 C5 H5 118.9 . . ?
C29 C28 C27 121.7(7) . . ?
C29 C28 H28 119.1 . . ?
C27 C28 H28 119.1 . . ?
C75 C76 H76A 109.5 . . ?
C75 C76 H76B 109.5 . . ?
H76A C76 H76B 109.5 . . ?
C75 C76 H76C 109.5 . . ?
H76A C76 H76C 109.5 . . ?
H76B C76 H76C 109.5 . . ?
C42 C41 C43 109.8(7) . . ?
C42 C41 Si1 115.3(6) . . ?
C43 C41 Si1 111.5(5) . . ?
C42 C41 H41 106.6 . . ?
C43 C41 H41 106.6 . . ?
Si1 C41 H41 106.6 . . ?
C73 C72 C67 109.2(6) . . ?
C73 C72 C74 109.4(6) . . ?
C67 C72 C74 113.9(6) . . ?
C73 C72 H72 108.0 . . ?
C67 C72 H72 108.0 . . ?
C74 C72 H72 108.0 . . ?
C75 C77 H77A 109.5 . . ?
C75 C77 H77B 109.5 . . ?
H77A C77 H77B 109.5 . . ?
C75 C77 H77C 109.5 . . ?
H77A C77 H77C 109.5 . . ?
H77B C77 H77C 109.5 . . ?
C47 C46 C45 120.8(8) . . ?
C47 C46 H46 119.6 . . ?
C45 C46 H46 119.6 . . ?
C4 C3 C2 121.9(6) . . ?
C4 C3 H3 119.0 . . ?
C2 C3 H3 119.0 . . ?
C32 C34 H34A 109.5 . . ?
C32 C34 H34B 109.5 . . ?
H34A C34 H34B 109.5 . . ?
C32 C34 H34C 109.5 . . ?
H34A C34 H34C 109.5 . . ?
H34B C34 H34C 109.5 . . ?
C61 C60 C55 111.8(7) . . ?
C61 C60 C62 109.7(7) . . ?
C55 C60 C62 111.7(6) . . ?
C61 C60 H60 107.8 . . ?
C55 C60 H60 107.8 . . ?
C62 C60 H60 107.8 . . ?
C41 C43 H43A 109.5 . . ?
C41 C43 H43B 109.5 . . ?
H43A C43 H43B 109.5 . . ?
C41 C43 H43C 109.5 . . ?
H43A C43 H43C 109.5 . . ?
H43B C43 H43C 109.5 . . ?
C57 C58 C59 121.7(7) . . ?
C57 C58 H58 119.1 . . ?
C59 C58 H58 119.1 . . ?
C69 C70 C71 121.5(6) . . ?
C69 C70 H70 119.2 . . ?
C71 C70 H70 119.2 . . ?
C54 C55 C56 117.0(7) . . ?
C54 C55 C60 123.6(6) . . ?
C56 C55 C60 119.3(6) . . ?
C35 C36 H36A 109.5 . . ?
C35 C36 H36B 109.5 . . ?
H36A C36 H36B 109.5 . . ?
C35 C36 H36C 109.5 . . ?
H36A C36 H36C 109.5 . . ?
H36B C36 H36C 109.5 . . ?
C56 C57 C58 120.9(6) . . ?
C56 C57 H57 119.5 . . ?
C58 C57 H57 119.5 . . ?
C57 C56 C55 120.2(7) . . ?
C57 C56 H56 119.9 . . ?
C55 C56 H56 119.9 . . ?
C5 C4 C3 118.4(6) . . ?
C5 C4 H4 120.8 . . ?
C3 C4 H4 120.8 . . ?
C16 C18 H18A 109.5 . . ?
C16 C18 H18B 109.5 . . ?
H18A C18 H18B 109.5 . . ?
C16 C18 H18C 109.5 . . ?
H18A C18 H18C 109.5 . . ?
H18B C18 H18C 109.5 . . ?
C10 C12 H12A 109.5 . . ?
C10 C12 H12B 109.5 . . ?
H12A C12 H12B 109.5 . . ?
C10 C12 H12C 109.5 . . ?
H12A C12 H12C 109.5 . . ?
H12B C12 H12C 109.5 . . ?
C46 C47 C48 120.3(8) . . ?
C46 C47 H47 119.8 . . ?
C48 C47 H47 119.8 . . ?
C20 C25 C24 121.5(7) . . ?
C20 C25 H25 119.2 . . ?
C24 C25 H25 119.2 . . ?
C59 C63 C64 111.4(6) . . ?
C59 C63 C65 113.3(6) . . ?
C64 C63 C65 108.7(6) . . ?
C59 C63 H63 107.7 . . ?
C64 C63 H63 107.7 . . ?
C65 C63 H63 107.7 . . ?
C48 C49 C50 118.0(8) . . ?
C48 C49 H49 121.0 . . ?
C50 C49 H49 121.0 . . ?
C32 C33 H33A 109.5 . . ?
C32 C33 H33B 109.5 . . ?
H33A C33 H33B 109.5 . . ?
C32 C33 H33C 109.5 . . ?
H33A C33 H33C 109.5 . . ?
H33B C33 H33C 109.5 . . ?
C35 C37 H37A 109.5 . . ?
C35 C37 H37B 109.5 . . ?
H37A C37 H37B 109.5 . . ?
C35 C37 H37C 109.5 . . ?
H37A C37 H37C 109.5 . . ?
H37B C37 H37C 109.5 . . ?
C13 C14 H14A 109.5 . . ?
C13 C14 H14B 109.5 . . ?
H14A C14 H14B 109.5 . . ?
C13 C14 H14C 109.5 . . ?
H14A C14 H14C 109.5 . . ?
H14B C14 H14C 109.5 . . ?
C47 C48 C49 120.7(7) . . ?
C47 C48 H48 119.6 . . ?
C49 C48 H48 119.6 . . ?
C40 C38 C39 109.7(6) . . ?
C40 C38 Si1 115.0(6) . . ?
C39 C38 Si1 115.4(5) . . ?
C40 C38 H38 105.2 . . ?
C39 C38 H38 105.2 . . ?
Si1 C38 H38 105.2 . . ?
C9 C7 C8 108.6(7) . . ?
C9 C7 C2 114.1(7) . . ?
C8 C7 C2 110.1(7) . . ?
C9 C7 H7 107.9 . . ?
C8 C7 H7 107.9 . . ?
C2 C7 H7 107.9 . . ?
C23 C24 C25 119.6(7) . . ?
C23 C24 H24 120.2 . . ?
C25 C24 H24 120.2 . . ?
C72 C73 H73A 109.5 . . ?
C72 C73 H73B 109.5 . . ?
H73A C73 H73B 109.5 . . ?
C72 C73 H73C 109.5 . . ?
H73A C73 H73C 109.5 . . ?
H73B C73 H73C 109.5 . . ?
C13 C15 H15A 109.5 . . ?
C13 C15 H15B 109.5 . . ?
H15A C15 H15B 109.5 . . ?
C13 C15 H15C 109.5 . . ?
H15A C15 H15C 109.5 . . ?
H15B C15 H15C 109.5 . . ?
C72 C74 H74A 109.5 . . ?
C72 C74 H74B 109.5 . . ?
H74A C74 H74B 109.5 . . ?
C72 C74 H74C 109.5 . . ?
H74A C74 H74C 109.5 . . ?
H74B C74 H74C 109.5 . . ?
C63 C64 H64A 109.5 . . ?
C63 C64 H64B 109.5 . . ?
H64A C64 H64B 109.5 . . ?
C63 C64 H64C 109.5 . . ?
H64A C64 H64C 109.5 . . ?
H64B C64 H64C 109.5 . . ?
C38 C40 H40A 109.5 . . ?
C38 C40 H40B 109.5 . . ?
H40A C40 H40B 109.5 . . ?
C38 C40 H40C 109.5 . . ?
H40A C40 H40C 109.5 . . ?
H40B C40 H40C 109.5 . . ?
C38 C39 H39A 109.5 . . ?
C38 C39 H39B 109.5 . . ?
H39A C39 H39B 109.5 . . ?
C38 C39 H39C 109.5 . . ?
H39A C39 H39C 109.5 . . ?
H39B C39 H39C 109.5 . . ?
C22 C23 C24 119.5(7) . . ?
C22 C23 H23 120.3 . . ?
C24 C23 H23 120.3 . . ?
C41 C42 H42A 109.5 . . ?
C41 C42 H42B 109.5 . . ?
H42A C42 H42B 109.5 . . ?
C41 C42 H42C 109.5 . . ?
H42A C42 H42C 109.5 . . ?
H42B C42 H42C 109.5 . . ?
C63 C65 H65A 109.5 . . ?
C63 C65 H65B 109.5 . . ?
H65A C65 H65B 109.5 . . ?
C63 C65 H65C 109.5 . . ?
H65A C65 H65C 109.5 . . ?
H65B C65 H65C 109.5 . . ?
C7 C9 H9A 109.5 . . ?
C7 C9 H9B 109.5 . . ?
H9A C9 H9B 109.5 . . ?
C7 C9 H9C 109.5 . . ?
H9A C9 H9C 109.5 . . ?
H9B C9 H9C 109.5 . . ?
C60 C62 H62A 109.5 . . ?
C60 C62 H62B 109.5 . . ?
H62A C62 H62B 109.5 . . ?
C60 C62 H62C 109.5 . . ?
H62A C62 H62C 109.5 . . ?
H62B C62 H62C 109.5 . . ?
C7 C8 H8A 109.5 . . ?
C7 C8 H8B 109.5 . . ?
H8A C8 H8B 109.5 . . ?
C7 C8 H8C 109.5 . . ?
H8A C8 H8C 109.5 . . ?
H8B C8 H8C 109.5 . . ?
C10 C11 H11A 109.5 . . ?
C10 C11 H11B 109.5 . . ?
H11A C11 H11B 109.5 . . ?
C10 C11 H11C 109.5 . . ?
H11A C11 H11C 109.5 . . ?
H11B C11 H11C 109.5 . . ?
C60 C61 H61A 109.5 . . ?
C60 C61 H61B 109.5 . . ?
H61A C61 H61B 109.5 . . ?
C60 C61 H61C 109.5 . . ?
H61A C61 H61C 109.5 . . ?
H61B C61 H61C 109.5 . . ?
N1 Sn1A Ni1A 104.2(4) . . ?
P1 Ni1 P2 111.68(17) . . ?
P1 Ni1 Ni2 55.92(12) . . ?
P2 Ni1 Ni2 55.96(11) . . ?
P1 Ni1 Sn2 158.73(13) . . ?
P2 Ni1 Sn2 85.06(12) . . ?
Ni2 Ni1 Sn2 140.18(15) . . ?
P1 Ni1 Sn1 79.96(11) . . ?
P2 Ni1 Sn1 164.82(19) . . ?
Ni2 Ni1 Sn1 133.62(17) . . ?
Sn2 Ni1 Sn1 86.18(11) . . ?
C51 Ni2 P1 124.2(2) . . ?
C51 Ni2 P2 124.1(2) . . ?
P1 Ni2 P2 111.16(14) . . ?
C51 Ni2 Ni1 177.7(2) . . ?
P1 Ni2 Ni1 55.30(11) . . ?
P2 Ni2 Ni1 56.05(11) . . ?
C51 Ni2A P2 126.3(6) . . ?
C51 Ni2A P1 120.7(6) . . ?
P2 Ni2A P1 112.8(5) . . ?
C51 Ni2A Ni1A 177.5(7) . . ?
P2 Ni2A Ni1A 56.3(4) . . ?
P1 Ni2A Ni1A 56.8(4) . . ?
P2 Ni1A P1 106.9(5) . . ?
P2 Ni1A Sn2A 87.1(4) . . ?
P1 Ni1A Sn2A 159.1(5) . . ?
P2 Ni1A Ni2A 52.5(4) . . ?
P1 Ni1A Ni2A 54.6(4) . . ?
Sn2A Ni1A Ni2A 138.4(6) . . ?
P2 Ni1A Sn1A 166.2(6) . . ?
P1 Ni1A Sn1A 82.5(4) . . ?
Sn2A Ni1A Sn1A 86.8(4) . . ?
Ni2A Ni1A Sn1A 134.8(6) . . ?
N2 Sn2A Ni1A 99.0(5) . . ?

loop_
_geom_bond_atom_site_label_1
_geom_bond_atom_site_label_2
_geom_bond_distance
_geom_bond_site_symmetry_2
_geom_bond_publ_flag
Sn1 N1 2.095(5) . ?
Sn1 Ni1 2.538(3) . ?
Sn2 N2 2.150(5) . ?
Sn2 Ni1 2.532(4) . ?
P1 C45 1.828(6) . ?
P1 C44 1.831(6) . ?
P1 Ni1 2.146(4) . ?
P1 Ni2 2.162(3) . ?
P1 Ni2A 2.194(11) . ?
P1 Ni1A 2.252(12) . ?
P2 C20 1.843(6) . ?
P2 C19 1.859(6) . ?
P2 Ni2A 2.100(12) . ?
P2 Ni2 2.175(4) . ?
P2 Ni1 2.177(3) . ?
P2 Ni1A 2.201(11) . ?
Si2 N2 1.743(5) . ?
Si2 C19 1.898(6) . ?
Si2 C16 1.902(6) . ?
Si2 C13 1.909(6) . ?
Si1 N1 1.748(5) . ?
Si1 C41 1.897(7) . ?
Si1 C44 1.902(6) . ?
Si1 C38 1.907(7) . ?
N1 C26 1.450(7) . ?
N1 Sn1A 2.221(7) . ?
N2 C1 1.418(8) . ?
N2 Sn2A 2.141(10) . ?
N3 C51 1.375(7) . ?
N3 C52 1.399(8) . ?
N3 C54 1.448(7) . ?
N4 C53 1.375(8) . ?
N4 C51 1.381(7) . ?
N4 C66 1.459(7) . ?
C26 C31 1.410(9) . ?
C26 C27 1.427(8) . ?
C6 C5 1.397(9) . ?
C6 C1 1.422(9) . ?
C6 C10 1.525(9) . ?
C1 C2 1.418(8) . ?
C66 C71 1.399(9) . ?
C66 C67 1.418(9) . ?
C51 Ni2 1.903(6) . ?
C51 Ni2A 1.940(13) . ?
C31 C30 1.408(9) . ?
C31 C35 1.520(9) . ?
C19 H19A 0.9900 . ?
C19 H19B 0.9900 . ?
C27 C28 1.409(9) . ?
C27 C32 1.516(9) . ?
C53 C52 1.352(9) . ?
C53 H53 0.9500 . ?
C20 C25 1.382(9) . ?
C20 C21 1.390(9) . ?
C16 C18 1.533(8) . ?
C16 C17 1.534(9) . ?
C16 H16 1.0000 . ?
C52 H52 0.9500 . ?
C54 C55 1.391(9) . ?
C54 C59 1.395(9) . ?
C35 C36 1.522(9) . ?
C35 C37 1.553(10) . ?
C35 H35 1.0000 . ?
C21 C22 1.391(9) . ?
C21 H21 0.9500 . ?
C2 C3 1.412(9) . ?
C2 C7 1.519(10) . ?
C32 C34 1.523(10) . ?
C32 C33 1.544(9) . ?
C32 H32 1.0000 . ?
C45 C50 1.376(9) . ?
C45 C46 1.403(9) . ?
C67 C68 1.407(9) . ?
C67 C72 1.533(9) . ?
C30 C29 1.371(10) . ?
C30 H30 0.9500 . ?
C71 C70 1.402(9) . ?
C71 C75 1.530(9) . ?
C17 H17A 0.9800 . ?
C17 H17B 0.9800 . ?
C17 H17C 0.9800 . ?
C50 C49 1.407(9) . ?
C50 H50 0.9500 . ?
C44 H44A 0.9900 . ?
C44 H44B 0.9900 . ?
C13 C14 1.525(10) . ?
C13 C15 1.540(9) . ?
C13 H13 1.0000 . ?
C29 C28 1.368(11) . ?
C29 H29 0.9500 . ?
C10 C12 1.512(10) . ?
C10 C11 1.529(11) . ?
C10 H10 1.0000 . ?
C59 C58 1.398(9) . ?
C59 C63 1.510(10) . ?
C68 C69 1.372(10) . ?
C68 H68 0.9500 . ?
C69 C70 1.372(10) . ?
C69 H69 0.9500 . ?
C75 C76 1.517(11) . ?
C75 C77 1.522(10) . ?
C75 H75 1.0000 . ?
C22 C23 1.364(11) . ?
C22 H22 0.9500 . ?
C5 C4 1.372(10) . ?
C5 H5 0.9500 . ?
C28 H28 0.9500 . ?
C76 H76A 0.9800 . ?
C76 H76B 0.9800 . ?
C76 H76C 0.9800 . ?
C41 C42 1.536(10) . ?
C41 C43 1.541(11) . ?
C41 H41 1.0000 . ?
C72 C73 1.520(10) . ?
C72 C74 1.533(10) . ?
C72 H72 1.0000 . ?
C77 H77A 0.9800 . ?
C77 H77B 0.9800 . ?
C77 H77C 0.9800 . ?
C46 C47 1.369(10) . ?
C46 H46 0.9500 . ?
C3 C4 1.388(10) . ?
C3 H3 0.9500 . ?
C34 H34A 0.9800 . ?
C34 H34B 0.9800 . ?
C34 H34C 0.9800 . ?
C60 C61 1.517(12) . ?
C60 C55 1.526(10) . ?
C60 C62 1.533(12) . ?
C60 H60 1.0000 . ?
C43 H43A 0.9800 . ?
C43 H43B 0.9800 . ?
C43 H43C 0.9800 . ?
C58 C57 1.379(11) . ?
C58 H58 0.9500 . ?
C70 H70 0.9500 . ?
C55 C56 1.415(9) . ?
C36 H36A 0.9800 . ?
C36 H36B 0.9800 . ?
C36 H36C 0.9800 . ?
C57 C56 1.369(11) . ?
C57 H57 0.9500 . ?
C56 H56 0.9500 . ?
C4 H4 0.9500 . ?
C18 H18A 0.9800 . ?
C18 H18B 0.9800 . ?
C18 H18C 0.9800 . ?
C12 H12A 0.9800 . ?
C12 H12B 0.9800 . ?
C12 H12C 0.9800 . ?
C47 C48 1.372(13) . ?
C47 H47 0.9500 . ?
C25 C24 1.403(10) . ?
C25 H25 0.9500 . ?
C63 C64 1.531(11) . ?
C63 C65 1.549(10) . ?
C63 H63 1.0000 . ?
C49 C48 1.404(12) . ?
C49 H49 0.9500 . ?
C33 H33A 0.9800 . ?
C33 H33B 0.9800 . ?
C33 H33C 0.9800 . ?
C37 H37A 0.9800 . ?
C37 H37B 0.9800 . ?
C37 H37C 0.9800 . ?
C14 H14A 0.9800 . ?
C14 H14B 0.9800 . ?
C14 H14C 0.9800 . ?
C48 H48 0.9500 . ?
C38 C40 1.528(10) . ?
C38 C39 1.532(10) . ?
C38 H38 1.0000 . ?
C7 C9 1.496(12) . ?
C7 C8 1.517(12) . ?
C7 H7 1.0000 . ?
C24 C23 1.383(12) . ?
C24 H24 0.9500 . ?
C73 H73A 0.9800 . ?
C73 H73B 0.9800 . ?
C73 H73C 0.9800 . ?
C15 H15A 0.9800 . ?
C15 H15B 0.9800 . ?
C15 H15C 0.9800 . ?
C74 H74A 0.9800 . ?
C74 H74B 0.9800 . ?
C74 H74C 0.9800 . ?
C64 H64A 0.9800 . ?
C64 H64B 0.9800 . ?
C64 H64C 0.9800 . ?
C40 H40A 0.9800 . ?
C40 H40B 0.9800 . ?
C40 H40C 0.9800 . ?
C39 H39A 0.9800 . ?
C39 H39B 0.9800 . ?
C39 H39C 0.9800 . ?
C23 H23 0.9500 . ?
C42 H42A 0.9800 . ?
C42 H42B 0.9800 . ?
C42 H42C 0.9800 . ?
C65 H65A 0.9800 . ?
C65 H65B 0.9800 . ?
C65 H65C 0.9800 . ?
C9 H9A 0.9800 . ?
C9 H9B 0.9800 . ?
C9 H9C 0.9800 . ?
C62 H62A 0.9800 . ?
C62 H62B 0.9800 . ?
C62 H62C 0.9800 . ?
C8 H8A 0.9800 . ?
C8 H8B 0.9800 . ?
C8 H8C 0.9800 . ?
C11 H11A 0.9800 . ?
C11 H11B 0.9800 . ?
C11 H11C 0.9800 . ?
C61 H61A 0.9800 . ?
C61 H61B 0.9800 . ?
C61 H61C 0.9800 . ?
Sn1A Ni1A 2.511(12) . ?
Ni1 Ni2 2.433(5) . ?
Ni2A Ni1A 2.506(16) . ?
Ni1A Sn2A 2.474(15) . ?
